data_1576058
loop_
_publ_author_name
'Abd El-Gaber, Mohammed K'
'Herrick, Ryan M.'
'Sudhakar, Pranaya'
'Rana, Ashutosh'
'Roach, Brent A.'
'Dick, Jeffrey E.'
'Altman, Ryan A.'

_publ_section_title
;
 Diselenide-enabled photocatalytic hydroazolation of
 <i>gem</i>-difluoroalkenes.
;
_journal_issue 47
_journal_name_full 'Chemical science'
_journal_page_first 22701
_journal_page_last 22710
_journal_paper_doi 10.1039/d5sc04074d
_journal_volume 16
_journal_year 2025
_chemical_formula_sum 'C18 H17 F2 N3 O5'
_chemical_formula_weight 393.34
_space_group_crystal_system triclinic
_space_group_IT_number 2
_space_group_name_Hall '-P 1'
_space_group_name_H-M_alt 'P -1'
_atom_sites_solution_hydrogens geom
_atom_sites_solution_primary dual
_atom_sites_solution_secondary difmap
_audit_creation_method SHELXL-2019/3
_audit_update_record
;
2025-01-03 deposited with the CCDC.	2025-10-21 downloaded from the CCDC.
;
_cell_angle_alpha 78.462(2)
_cell_angle_beta 74.211(2)
_cell_angle_gamma 63.5570(10)
_cell_formula_units_Z 2
_cell_length_a 8.3337(3)
_cell_length_b 8.3855(3)
_cell_length_c 14.3817(5)
_cell_measurement_reflns_used 9830
_cell_measurement_temperature 150(2)
_cell_measurement_theta_max 33.2246
_cell_measurement_theta_min 2.7912
_cell_volume 862.29(5)
_computing_cell_refinement 'SAINT V8.40B (Bruker, 2020)'
_computing_data_collection 'Apex4 v2022.10-0 (Bruker, 2022)'
_computing_data_reduction 'SAINT V8.40B (Bruker, 2020)'
_computing_structure_refinement
;  
SHELXL-2019/2 (Sheldrick, 2015a, 2019), 
SHELXLE Rev1506 (H\"ubschle et al., 2011)
;
_computing_structure_solution 'SHELXT (Sheldrick, 2015b)'
_diffrn_ambient_temperature 150(2)
_diffrn_detector_area_resol_mean 7.4074
_diffrn_detector_type 'PhotonII charge-integrating pixel array (CPAD)'
_diffrn_measured_fraction_theta_full 0.998
_diffrn_measured_fraction_theta_max 0.995
_diffrn_measurement_device 'three circle diffractometer'
_diffrn_measurement_device_type 'Bruker AXS D8 Quest'
_diffrn_measurement_method 'omega and phi scans'
_diffrn_radiation_monochromator 'Triumph curved graphite crystal'
_diffrn_radiation_type MoK\a
_diffrn_radiation_wavelength 0.71073
_diffrn_reflns_av_R_equivalents 0.0322
_diffrn_reflns_av_unetI/netI 0.0252
_diffrn_reflns_Laue_measured_fraction_full 0.998
_diffrn_reflns_Laue_measured_fraction_max 0.995
_diffrn_reflns_limit_h_max 12
_diffrn_reflns_limit_h_min -12
_diffrn_reflns_limit_k_max 12
_diffrn_reflns_limit_k_min -12
_diffrn_reflns_limit_l_max 22
_diffrn_reflns_limit_l_min -22
_diffrn_reflns_number 33476
_diffrn_reflns_point_group_measured_fraction_full 0.998
_diffrn_reflns_point_group_measured_fraction_max 0.995
_diffrn_reflns_theta_full 25.242
_diffrn_reflns_theta_max 33.247
_diffrn_reflns_theta_min 2.791
_diffrn_source 'fine focus sealed tube X-ray source'
_diffrn_source_current '30 mA'
_diffrn_source_voltage '50 kV'
_exptl_absorpt_coefficient_mu 0.126
_exptl_absorpt_correction_T_max 0.7465
_exptl_absorpt_correction_T_min 0.6918
_exptl_absorpt_correction_type multi-scan
_exptl_absorpt_process_details
;
 SADABS 2016/2: Krause, L., Herbst-Irmer, R., Sheldrick G.M. & Stalke D.,
 J. Appl. Cryst. 48 (2015) 3-10
;
_exptl_crystal_colour colourless
_exptl_crystal_density_diffrn 1.515
_exptl_crystal_description block
_exptl_crystal_F_000 408
_exptl_crystal_size_max 0.460
_exptl_crystal_size_mid 0.430
_exptl_crystal_size_min 0.360
_refine_diff_density_max 0.472
_refine_diff_density_min -0.312
_refine_diff_density_rms 0.054
_refine_ls_extinction_method none
_refine_ls_goodness_of_fit_ref 1.034
_refine_ls_hydrogen_treatment constr
_refine_ls_matrix_type full
_refine_ls_number_parameters 256
_refine_ls_number_reflns 6596
_refine_ls_number_restraints 0
_refine_ls_restrained_S_all 1.034
_refine_ls_R_factor_all 0.0427
_refine_ls_R_factor_gt 0.0358
_refine_ls_shift/su_max 0.001
_refine_ls_shift/su_mean 0.000
_refine_ls_structure_factor_coef Fsqd
_refine_ls_weighting_details 'w=1/[\s^2^(Fo^2^)+(0.0588P)^2^+0.1562P] where P=(Fo^2^+2Fc^2^)/3'
_refine_ls_weighting_scheme calc
_refine_ls_wR_factor_gt 0.0994
_refine_ls_wR_factor_ref 0.1045
_reflns_Friedel_coverage 0.000
_reflns_number_gt 5687
_reflns_number_total 6596
_reflns_threshold_expression 'I > 2\s(I)'
_cod_data_source_file d5sc04074d2.cif
_cod_data_source_block MK_220M_0m
_cod_depositor_comments 'Adding full bibliography for 1576054--1576058.cif.'
_cod_database_code 1576058
_shelx_shelxl_version_number 2019/3
_shelx_space_group_comment
;
The symmetry employed for this shelxl refinement is uniquely defined
by the following loop, which should always be used as a source of
symmetry information in preference to the above space-group names.
They are only intended as comments.
;
_shelx_estimated_absorpt_t_min 0.944
_shelx_estimated_absorpt_t_max 0.956

loop_
_space_group_symop_operation_xyz
'x, y, z'
'-x, -y, -z'

loop_
_atom_site_label
_atom_site_type_symbol
_atom_site_fract_x
_atom_site_fract_y
_atom_site_fract_z
_atom_site_U_iso_or_equiv
_atom_site_adp_type
_atom_site_occupancy
_atom_site_site_symmetry_order
_atom_site_calc_flag
_atom_site_refinement_flags_posn
_atom_site_refinement_flags_adp
_atom_site_refinement_flags_occupancy
_atom_site_disorder_assembly
_atom_site_disorder_group
F1 F 0.64974(8) 0.74626(7) 0.70396(4) 0.02571(11) Uani 1 1 d . . . . .
F2 F 0.80548(8) 0.64700(7) 0.56289(3) 0.02452(11) Uani 1 1 d . . . . .
O1 O 0.75412(9) 0.47051(8) 1.05937(4) 0.02207(12) Uani 1 1 d . . . . .
O2 O 0.65198(7) 0.20253(7) 1.08281(4) 0.01855(11) Uani 1 1 d . . . . .
O3 O 0.68012(8) 0.04469(8) 0.92968(4) 0.01996(11) Uani 1 1 d . . . . .
O4 O 1.02390(10) 0.13514(11) 0.37375(6) 0.03692(17) Uani 1 1 d . . . . .
O5 O 0.86464(12) -0.00547(12) 0.36741(6) 0.0423(2) Uani 1 1 d . . . . .
N1 N 0.60943(9) 0.53070(9) 0.65568(4) 0.01704(11) Uani 1 1 d . . . . .
N2 N 0.36614(10) 0.46220(11) 0.71250(5) 0.02388(14) Uani 1 1 d . . . . .
N3 N 0.88797(11) 0.10317(10) 0.40239(6) 0.02535(14) Uani 1 1 d . . . . .
C1 C 0.44907(11) 0.55603(11) 0.72356(5) 0.02127(14) Uani 1 1 d . . . . .
H1 H 0.403307 0.633869 0.773427 0.026 Uiso 1 1 calc R U . . .
C2 C 0.48030(10) 0.36328(11) 0.63516(5) 0.01922(13) Uani 1 1 d . . . . .
C3 C 0.46060(12) 0.23700(13) 0.59412(6) 0.02536(16) Uani 1 1 d . . . . .
H3 H 0.357044 0.209281 0.618215 0.030 Uiso 1 1 calc R U . . .
C4 C 0.59625(12) 0.15380(12) 0.51752(6) 0.02528(16) Uani 1 1 d . . . . .
H4 H 0.586943 0.067263 0.488095 0.030 Uiso 1 1 calc R U . . .
C5 C 0.74722(11) 0.19685(10) 0.48325(5) 0.01940(13) Uani 1 1 d . . . . .
C6 C 0.77298(10) 0.32100(10) 0.52149(5) 0.01748(13) Uani 1 1 d . . . . .
H6 H 0.876815 0.348147 0.496829 0.021 Uiso 1 1 calc R U . . .
C7 C 0.63507(10) 0.40252(10) 0.59866(5) 0.01605(12) Uani 1 1 d . . . . .
C8 C 0.74235(11) 0.59605(10) 0.65693(5) 0.01800(13) Uani 1 1 d . . . . .
C9 C 0.90274(10) 0.46318(10) 0.70164(5) 0.01838(13) Uani 1 1 d . . . . .
H9A H 0.976631 0.362267 0.660687 0.022 Uiso 1 1 calc R U . . .
H9B H 0.981822 0.522009 0.703178 0.022 Uiso 1 1 calc R U . . .
C10 C 0.84064(10) 0.39177(10) 0.80343(5) 0.01606(12) Uani 1 1 d . . . . .
C11 C 0.82506(10) 0.47308(10) 0.88294(5) 0.01726(13) Uani 1 1 d . . . . .
H11 H 0.854780 0.572978 0.873509 0.021 Uiso 1 1 calc R U . . .
C12 C 0.76547(10) 0.40687(10) 0.97664(5) 0.01623(12) Uani 1 1 d . . . . .
C13 C 0.71721(9) 0.26264(9) 0.99040(5) 0.01513(12) Uani 1 1 d . . . . .
C14 C 0.73078(9) 0.18369(9) 0.90976(5) 0.01553(12) Uani 1 1 d . . . . .
C15 C 0.79459(10) 0.24682(10) 0.81641(5) 0.01646(12) Uani 1 1 d . . . . .
H15 H 0.806641 0.191375 0.761888 0.020 Uiso 1 1 calc R U . . .
C16 C 0.75670(11) 0.64265(10) 1.04977(6) 0.02080(14) Uani 1 1 d . . . . .
H16A H 0.872176 0.639268 1.007530 0.031 Uiso 1 1 calc R U . . .
H16B H 0.745904 0.674416 1.113860 0.031 Uiso 1 1 calc R U . . .
H16C H 0.653789 0.732094 1.021349 0.031 Uiso 1 1 calc R U . . .
C17 C 0.79198(13) 0.05326(12) 1.12382(6) 0.02775(17) Uani 1 1 d . . . . .
H17A H 0.847954 -0.044787 1.081921 0.042 Uiso 1 1 calc R U . . .
H17B H 0.737834 0.013381 1.188414 0.042 Uiso 1 1 calc R U . . .
H17C H 0.885884 0.089129 1.129174 0.042 Uiso 1 1 calc R U . . .
C18 C 0.66319(13) -0.01734(12) 0.84858(6) 0.02473(16) Uani 1 1 d . . . . .
H18A H 0.588383 0.084718 0.809475 0.037 Uiso 1 1 calc R U . . .
H18B H 0.604473 -0.100579 0.871946 0.037 Uiso 1 1 calc R U . . .
H18C H 0.785121 -0.078647 0.808777 0.037 Uiso 1 1 calc R U . . .

loop_
_atom_site_aniso_label
_atom_site_aniso_U_11
_atom_site_aniso_U_22
_atom_site_aniso_U_33
_atom_site_aniso_U_23
_atom_site_aniso_U_13
_atom_site_aniso_U_12
F1 0.0346(3) 0.0185(2) 0.0263(2) -0.00693(18) -0.0062(2) -0.0110(2)
F2 0.0353(3) 0.0311(3) 0.0145(2) 0.00377(17) -0.00495(18) -0.0228(2)
O1 0.0353(3) 0.0224(3) 0.0140(2) -0.00333(19) -0.0041(2) -0.0167(2)
O2 0.0190(2) 0.0197(2) 0.0145(2) 0.00056(18) -0.00108(18) -0.00818(19)
O3 0.0280(3) 0.0188(2) 0.0184(2) -0.00075(18) -0.0051(2) -0.0146(2)
O4 0.0298(3) 0.0466(4) 0.0373(4) -0.0219(3) 0.0086(3) -0.0198(3)
O5 0.0447(4) 0.0466(4) 0.0451(4) -0.0304(4) 0.0016(3) -0.0228(4)
N1 0.0201(3) 0.0198(3) 0.0133(2) -0.0033(2) -0.0019(2) -0.0102(2)
N2 0.0215(3) 0.0339(4) 0.0178(3) -0.0053(3) 0.0001(2) -0.0140(3)
N3 0.0272(3) 0.0262(3) 0.0237(3) -0.0104(3) -0.0030(3) -0.0099(3)
C1 0.0209(3) 0.0265(4) 0.0152(3) -0.0044(3) -0.0003(2) -0.0097(3)
C2 0.0195(3) 0.0251(3) 0.0159(3) -0.0013(2) -0.0031(2) -0.0123(3)
C3 0.0255(4) 0.0335(4) 0.0256(4) -0.0050(3) -0.0029(3) -0.0201(3)
C4 0.0288(4) 0.0289(4) 0.0264(4) -0.0073(3) -0.0042(3) -0.0182(3)
C5 0.0217(3) 0.0204(3) 0.0181(3) -0.0050(2) -0.0034(2) -0.0096(3)
C6 0.0197(3) 0.0199(3) 0.0151(3) -0.0028(2) -0.0025(2) -0.0104(2)
C7 0.0191(3) 0.0183(3) 0.0131(3) -0.0013(2) -0.0037(2) -0.0098(2)
C8 0.0253(3) 0.0192(3) 0.0129(3) -0.0020(2) -0.0021(2) -0.0130(3)
C9 0.0209(3) 0.0230(3) 0.0143(3) -0.0019(2) -0.0017(2) -0.0128(3)
C10 0.0173(3) 0.0186(3) 0.0138(3) -0.0013(2) -0.0029(2) -0.0090(2)
C11 0.0210(3) 0.0190(3) 0.0152(3) -0.0016(2) -0.0034(2) -0.0115(2)
C12 0.0182(3) 0.0177(3) 0.0143(3) -0.0030(2) -0.0032(2) -0.0084(2)
C13 0.0149(3) 0.0159(3) 0.0139(3) -0.0012(2) -0.0022(2) -0.0064(2)
C14 0.0162(3) 0.0146(3) 0.0166(3) -0.0012(2) -0.0038(2) -0.0071(2)
C15 0.0185(3) 0.0173(3) 0.0148(3) -0.0023(2) -0.0032(2) -0.0084(2)
C16 0.0256(3) 0.0201(3) 0.0193(3) -0.0056(2) -0.0029(3) -0.0113(3)
C17 0.0315(4) 0.0232(4) 0.0203(3) 0.0023(3) -0.0073(3) -0.0047(3)
C18 0.0363(4) 0.0245(4) 0.0218(3) -0.0033(3) -0.0066(3) -0.0193(3)

loop_
_atom_type_symbol
_atom_type_description
_atom_type_scat_dispersion_real
_atom_type_scat_dispersion_imag
_atom_type_scat_source
C C 0.0033 0.0016 'International Tables Vol C Tables 4.2.6.8 and 6.1.1.4'
H H 0.0000 0.0000 'International Tables Vol C Tables 4.2.6.8 and 6.1.1.4'
N N 0.0061 0.0033 'International Tables Vol C Tables 4.2.6.8 and 6.1.1.4'
O O 0.0106 0.0060 'International Tables Vol C Tables 4.2.6.8 and 6.1.1.4'
F F 0.0171 0.0103 'International Tables Vol C Tables 4.2.6.8 and 6.1.1.4'

loop_
_geom_angle_atom_site_label_1
_geom_angle_atom_site_label_2
_geom_angle_atom_site_label_3
_geom_angle
_geom_angle_site_symmetry_1
_geom_angle_site_symmetry_3
_geom_angle_publ_flag
C12 O1 C16 117.06(6) . . ?
C13 O2 C17 112.76(6) . . ?
C14 O3 C18 116.42(6) . . ?
C1 N1 C7 106.51(6) . . ?
C1 N1 C8 126.05(6) . . ?
C7 N1 C8 126.27(6) . . ?
C1 N2 C2 104.79(6) . . ?
O4 N3 O5 123.22(8) . . ?
O4 N3 C5 118.42(7) . . ?
O5 N3 C5 118.36(8) . . ?
N2 C1 N1 113.40(7) . . ?
N2 C1 H1 123.3 . . ?
N1 C1 H1 123.3 . . ?
N2 C2 C3 129.07(7) . . ?
N2 C2 C7 110.63(7) . . ?
C3 C2 C7 120.29(7) . . ?
C4 C3 C2 117.95(7) . . ?
C4 C3 H3 121.0 . . ?
C2 C3 H3 121.0 . . ?
C3 C4 C5 120.02(7) . . ?
C3 C4 H4 120.0 . . ?
C5 C4 H4 120.0 . . ?
C6 C5 C4 124.19(7) . . ?
C6 C5 N3 118.11(7) . . ?
C4 C5 N3 117.70(7) . . ?
C5 C6 C7 114.76(7) . . ?
C5 C6 H6 122.6 . . ?
C7 C6 H6 122.6 . . ?
N1 C7 C6 132.60(7) . . ?
N1 C7 C2 104.60(6) . . ?
C6 C7 C2 122.80(7) . . ?
F1 C8 F2 106.85(6) . . ?
F1 C8 N1 106.64(6) . . ?
F2 C8 N1 107.09(6) . . ?
F1 C8 C9 111.31(6) . . ?
F2 C8 C9 109.53(6) . . ?
N1 C8 C9 115.02(6) . . ?
C10 C9 C8 111.95(6) . . ?
C10 C9 H9A 109.2 . . ?
C8 C9 H9A 109.2 . . ?
C10 C9 H9B 109.2 . . ?
C8 C9 H9B 109.2 . . ?
H9A C9 H9B 107.9 . . ?
C11 C10 C15 120.63(6) . . ?
C11 C10 C9 120.24(6) . . ?
C15 C10 C9 119.10(6) . . ?
C10 C11 C12 119.63(6) . . ?
C10 C11 H11 120.2 . . ?
C12 C11 H11 120.2 . . ?
O1 C12 C11 124.39(6) . . ?
O1 C12 C13 115.42(6) . . ?
C11 C12 C13 120.17(6) . . ?
O2 C13 C12 119.79(6) . . ?
O2 C13 C14 120.52(6) . . ?
C12 C13 C14 119.66(6) . . ?
O3 C14 C15 124.01(6) . . ?
O3 C14 C13 115.81(6) . . ?
C15 C14 C13 120.18(6) . . ?
C14 C15 C10 119.69(6) . . ?
C14 C15 H15 120.2 . . ?
C10 C15 H15 120.2 . . ?
O1 C16 H16A 109.5 . . ?
O1 C16 H16B 109.5 . . ?
H16A C16 H16B 109.5 . . ?
O1 C16 H16C 109.5 . . ?
H16A C16 H16C 109.5 . . ?
H16B C16 H16C 109.5 . . ?
O2 C17 H17A 109.5 . . ?
O2 C17 H17B 109.5 . . ?
H17A C17 H17B 109.5 . . ?
O2 C17 H17C 109.5 . . ?
H17A C17 H17C 109.5 . . ?
H17B C17 H17C 109.5 . . ?
O3 C18 H18A 109.5 . . ?
O3 C18 H18B 109.5 . . ?
H18A C18 H18B 109.5 . . ?
O3 C18 H18C 109.5 . . ?
H18A C18 H18C 109.5 . . ?
H18B C18 H18C 109.5 . . ?

loop_
_geom_bond_atom_site_label_1
_geom_bond_atom_site_label_2
_geom_bond_distance
_geom_bond_site_symmetry_2
_geom_bond_publ_flag
F1 C8 1.3530(9) . ?
F2 C8 1.3676(8) . ?
O1 C12 1.3627(9) . ?
O1 C16 1.4316(9) . ?
O2 C13 1.3780(8) . ?
O2 C17 1.4333(10) . ?
O3 C14 1.3630(9) . ?
O3 C18 1.4313(10) . ?
O4 N3 1.2236(11) . ?
O5 N3 1.2309(10) . ?
N1 C1 1.3800(10) . ?
N1 C7 1.3878(9) . ?
N1 C8 1.4433(10) . ?
N2 C1 1.3100(11) . ?
N2 C2 1.3860(10) . ?
N3 C5 1.4655(10) . ?
C1 H1 0.9500 . ?
C2 C3 1.3979(11) . ?
C2 C7 1.4099(10) . ?
C3 C4 1.3805(12) . ?
C3 H3 0.9500 . ?
C4 C5 1.3971(11) . ?
C4 H4 0.9500 . ?
C5 C6 1.3874(10) . ?
C6 C7 1.3891(10) . ?
C6 H6 0.9500 . ?
C8 C9 1.5154(11) . ?
C9 C10 1.5107(10) . ?
C9 H9A 0.9900 . ?
C9 H9B 0.9900 . ?
C10 C11 1.3935(10) . ?
C10 C15 1.3947(10) . ?
C11 C12 1.3974(10) . ?
C11 H11 0.9500 . ?
C12 C13 1.3993(10) . ?
C13 C14 1.4018(10) . ?
C14 C15 1.3940(10) . ?
C15 H15 0.9500 . ?
C16 H16A 0.9800 . ?
C16 H16B 0.9800 . ?
C16 H16C 0.9800 . ?
C17 H17A 0.9800 . ?
C17 H17B 0.9800 . ?
C17 H17C 0.9800 . ?
C18 H18A 0.9800 . ?
C18 H18B 0.9800 . ?
C18 H18C 0.9800 . ?

loop_
_geom_torsion_atom_site_label_1
_geom_torsion_atom_site_label_2
_geom_torsion_atom_site_label_3
_geom_torsion_atom_site_label_4
_geom_torsion
_geom_torsion_site_symmetry_1
_geom_torsion_site_symmetry_2
_geom_torsion_site_symmetry_3
_geom_torsion_site_symmetry_4
_geom_torsion_publ_flag
C2 N2 C1 N1 2.25(10) . . . . ?
C7 N1 C1 N2 -2.86(9) . . . . ?
C8 N1 C1 N2 -171.11(7) . . . . ?
C1 N2 C2 C3 178.13(9) . . . . ?
C1 N2 C2 C7 -0.80(9) . . . . ?
N2 C2 C3 C4 -179.00(8) . . . . ?
C7 C2 C3 C4 -0.15(13) . . . . ?
C2 C3 C4 C5 -0.06(14) . . . . ?
C3 C4 C5 C6 0.08(14) . . . . ?
C3 C4 C5 N3 179.42(8) . . . . ?
O4 N3 C5 C6 1.78(12) . . . . ?
O5 N3 C5 C6 -179.10(8) . . . . ?
O4 N3 C5 C4 -177.60(9) . . . . ?
O5 N3 C5 C4 1.53(12) . . . . ?
C4 C5 C6 C7 0.11(12) . . . . ?
N3 C5 C6 C7 -179.22(7) . . . . ?
C1 N1 C7 C6 -178.21(8) . . . . ?
C8 N1 C7 C6 -9.99(13) . . . . ?
C1 N1 C7 C2 2.10(8) . . . . ?
C8 N1 C7 C2 170.32(7) . . . . ?
C5 C6 C7 N1 -179.98(8) . . . . ?
C5 C6 C7 C2 -0.33(11) . . . . ?
N2 C2 C7 N1 -0.85(9) . . . . ?
C3 C2 C7 N1 -179.90(7) . . . . ?
N2 C2 C7 C6 179.41(7) . . . . ?
C3 C2 C7 C6 0.37(12) . . . . ?
C1 N1 C8 F1 -28.16(10) . . . . ?
C7 N1 C8 F1 165.86(6) . . . . ?
C1 N1 C8 F2 -142.27(7) . . . . ?
C7 N1 C8 F2 51.75(9) . . . . ?
C1 N1 C8 C9 95.77(9) . . . . ?
C7 N1 C8 C9 -70.21(9) . . . . ?
F1 C8 C9 C10 66.17(8) . . . . ?
F2 C8 C9 C10 -175.89(6) . . . . ?
N1 C8 C9 C10 -55.26(8) . . . . ?
C8 C9 C10 C11 -93.42(8) . . . . ?
C8 C9 C10 C15 84.87(8) . . . . ?
C15 C10 C11 C12 1.02(11) . . . . ?
C9 C10 C11 C12 179.28(7) . . . . ?
C16 O1 C12 C11 17.01(11) . . . . ?
C16 O1 C12 C13 -164.68(7) . . . . ?
C10 C11 C12 O1 176.59(7) . . . . ?
C10 C11 C12 C13 -1.64(11) . . . . ?
C17 O2 C13 C12 -96.35(8) . . . . ?
C17 O2 C13 C14 85.44(8) . . . . ?
O1 C12 C13 O2 4.07(10) . . . . ?
C11 C12 C13 O2 -177.54(6) . . . . ?
O1 C12 C13 C14 -177.71(6) . . . . ?
C11 C12 C13 C14 0.67(11) . . . . ?
C18 O3 C14 C15 -10.92(11) . . . . ?
C18 O3 C14 C13 169.70(7) . . . . ?
O2 C13 C14 O3 -1.45(10) . . . . ?
C12 C13 C14 O3 -179.66(6) . . . . ?
O2 C13 C14 C15 179.14(6) . . . . ?
C12 C13 C14 C15 0.94(10) . . . . ?
O3 C14 C15 C10 179.08(7) . . . . ?
C13 C14 C15 C10 -1.56(10) . . . . ?
C11 C10 C15 C14 0.58(11) . . . . ?
C9 C10 C15 C14 -177.70(6) . . . . ?
